data_6000504
loop_
_publ_author_name
'Smallwood, P. L.'
'Smith, M. D.'
'zur Loye, H. C.'

_publ_section_title
;
 Flux synthesis of alkaline earth palladates
;
_journal_name_full 'Journal of Crystal Growth'
_journal_page_first 299
_journal_page_last 303
_journal_paper_doi 10.1016/S0022-0248(00)00432-2
_journal_volume 216
_journal_year 2000
_chemical_formula_sum 'Ca O4 Pd3'
_space_group_name_H-M_alt 'P m -3 n'
_cell_angle_alpha 90.000
_cell_angle_beta 90.000
_cell_angle_gamma 90.000
_cell_length_a 5.7356
_cell_length_b 5.7356
_cell_length_c 5.7356
_cell_volume 188.68
_cod_database_code 6000504

loop_
_atom_site_label
_atom_site_fract_x
_atom_site_fract_y
_atom_site_fract_z
? ? ? ?
